data_7064288
loop_
_publ_author_name
'Yan, Yujie'
'Huang, Tao'
'Xiang, Yuge'
'Wang, Chengrong'
'Wang, Binshen'
'Luo, Liqiong'
'Peng, Rufang'
'Jin, Bo'

_publ_section_title
;
 Design and synthesis of fluorinated nitroaniline-fused carrier explosives
;
_journal_issue 9
_journal_name_full 'New Journal of Chemistry'
_journal_page_first 4146
_journal_page_last 4155
_journal_paper_doi 10.1039/D5NJ04260G
_journal_volume 50
_journal_year 2026
_chemical_absolute_configuration ad
_chemical_formula_moiety 'C7 H6 F N3 O4'
_chemical_formula_sum 'C7 H6 F N3 O4'
_chemical_formula_weight 215.15
_space_group_crystal_system monoclinic
_space_group_IT_number 9
_space_group_name_Hall 'C -2yc'
_space_group_name_H-M_alt 'C 1 c 1'
_atom_sites_solution_hydrogens mixed
_atom_sites_solution_primary dual
_audit_creation_date 2024-10-22
_audit_creation_method
;
Olex2 1.5
(compiled 2024.02.16 svn.r378c4104 for OlexSys, GUI svn.r6928)
;
_audit_update_record
;
2024-10-24 deposited with the CCDC.	2025-12-17 downloaded from the CCDC.
;
_cell_angle_alpha 90
_cell_angle_beta 92.369(2)
_cell_angle_gamma 90
_cell_formula_units_Z 8
_cell_length_a 3.6529(2)
_cell_length_b 31.8096(12)
_cell_length_c 14.7708(6)
_cell_measurement_reflns_used 3779
_cell_measurement_temperature 198.00
_cell_measurement_theta_max 27.37
_cell_measurement_theta_min 2.56
_cell_volume 1714.86(13)
_computing_cell_refinement 'SAINT V8.40B (Bruker, 2019)'
_computing_data_collection 'APEX5 V2023.9-2 (Bruker, 2023)'
_computing_data_reduction 'SAINT V8.40B (Bruker, 2019)'
_computing_molecular_graphics 'Olex2 1.5 (Dolomanov et al., 2009)'
_computing_publication_material 'Olex2 1.5 (Dolomanov et al., 2009)'
_computing_structure_refinement 'SHELXL 2019/3 (Sheldrick, 2015)'
_computing_structure_solution 'SHELXT 2018/2 (Sheldrick, 2018)'
_diffrn_ambient_temperature 198.00
_diffrn_detector CPAD
_diffrn_detector_area_resol_mean 7.41
_diffrn_detector_type 'Bruker PHOTON II'
_diffrn_measured_fraction_theta_full 0.992
_diffrn_measured_fraction_theta_max 0.993
_diffrn_measurement_device 'four-circle diffractometer'
_diffrn_measurement_device_type 'Bruker D8 VENTURE TXS PHOTON II'
_diffrn_measurement_method '\w and \f shutterless scans'
_diffrn_measurement_specimen_support 'nylon loop'
_diffrn_radiation_monochromator 'Helios Multi-layer Optic'
_diffrn_radiation_probe x-ray
_diffrn_radiation_type MoK\a
_diffrn_radiation_wavelength 0.71073
_diffrn_reflns_av_R_equivalents 0.0313
_diffrn_reflns_av_unetI/netI 0.0365
_diffrn_reflns_Laue_measured_fraction_full 0.992
_diffrn_reflns_Laue_measured_fraction_max 0.993
_diffrn_reflns_limit_h_max 4
_diffrn_reflns_limit_h_min -4
_diffrn_reflns_limit_k_max 40
_diffrn_reflns_limit_k_min -40
_diffrn_reflns_limit_l_max 19
_diffrn_reflns_limit_l_min -16
_diffrn_reflns_number 7967
_diffrn_reflns_point_group_measured_fraction_full 0.778
_diffrn_reflns_point_group_measured_fraction_max 0.757
_diffrn_reflns_theta_full 25.242
_diffrn_reflns_theta_max 27.554
_diffrn_reflns_theta_min 1.882
_diffrn_source TXS
_diffrn_source_current 40.0
_diffrn_source_power 1.8
_diffrn_source_type 'Rotaing Anode'
_diffrn_source_voltage 45.0
_diffrn_standards_number 0
_exptl_absorpt_coefficient_mu 0.151
_exptl_absorpt_correction_T_max 0.7456
_exptl_absorpt_correction_T_min 0.6721
_exptl_absorpt_correction_type multi-scan
_exptl_absorpt_process_details
;
SADABS-2016/2 (Bruker,2016/2) was used for absorption correction.
wR2(int) was 0.1086 before and 0.0476 after correction.
The Ratio of minimum to maximum transmission is 0.9014.
The \l/2 correction factor is Not present.
;
_exptl_crystal_density_diffrn 1.667
_exptl_crystal_description block
_exptl_crystal_F_000 880
_exptl_crystal_size_max 0.13
_exptl_crystal_size_mid 0.11
_exptl_crystal_size_min 0.08
_refine_diff_density_max 0.280
_refine_diff_density_min -0.193
_refine_diff_density_rms 0.042
_refine_ls_abs_structure_details
;
 Flack x determined using 854 quotients [(I+)-(I-)]/[(I+)+(I-)]
 (Parsons, Flack and Wagner, Acta Cryst. B69 (2013) 249-259).
;
_refine_ls_abs_structure_Flack 0.3(5)
_refine_ls_extinction_method none
_refine_ls_goodness_of_fit_ref 1.059
_refine_ls_hydrogen_treatment constr
_refine_ls_matrix_type full
_refine_ls_number_parameters 274
_refine_ls_number_reflns 2992
_refine_ls_number_restraints 2
_refine_ls_restrained_S_all 1.059
_refine_ls_R_factor_all 0.0403
_refine_ls_R_factor_gt 0.0350
_refine_ls_shift/su_max 0.000
_refine_ls_shift/su_mean 0.000
_refine_ls_structure_factor_coef Fsqd
_refine_ls_weighting_details 'w=1/[\s^2^(Fo^2^)+(0.0377P)^2^+1.3911P] where P=(Fo^2^+2Fc^2^)/3'
_refine_ls_weighting_scheme calc
_refine_ls_wR_factor_gt 0.0792
_refine_ls_wR_factor_ref 0.0832
_reflns_Friedel_coverage 0.516
_reflns_Friedel_fraction_full 0.561
_reflns_Friedel_fraction_max 0.518
_reflns_number_gt 2725
_reflns_number_total 2992
_reflns_threshold_expression 'I > 2\s(I)'
_cod_data_source_file d5nj04260g2.cif
_cod_data_source_block 241020lu_lgpz085522_0m
_cod_depositor_comments
;
The following automatic conversions were performed:

data item '_diffrn_radiation_probe' value 'X-ray' was changed to
'x-ray' in accordance with the
/home/data/users/saulius/crontab/automatic-downloads/rss-feeds/RSC/lib/dictionaries/cif_core.dic
dictionary named 'cif_core.dic' version 2.4.2 last updated on
2011-04-26.

Automatic conversion script
Id: cif_fix_values 8170 2020-07-09 18:12:32Z antanas 

 Adding full bibliography for 7064288--7064289.cif.
;
_cod_database_code 7064288
_shelx_shelxl_version_number 2019/3
_shelx_space_group_comment
;
The symmetry employed for this shelxl refinement is uniquely defined
by the following loop, which should always be used as a source of
symmetry information in preference to the above space-group names.
They are only intended as comments.
;
_shelx_estimated_absorpt_t_max 0.988
_shelx_estimated_absorpt_t_min 0.981
_olex2_refinement_description
;
1. Fixed Uiso
 At 1.2 times of:
  All C(H) groups, All N(H,H) groups
 At 1.5 times of:
  All C(H,H,H) groups
2.a Rotating group:
 N6(H6A,H6B)
2.b Aromatic/amide H refined with riding coordinates:
 C12(H12), C5(H5)
2.c X=CH2 refined with riding coordinates:
 N3(H3A,H3B)
2.d Idealised Me refined as rotating group:
 C8(H8A,H8B,H8C), C1(H1A,H1B,H1C)
;
_olex2_submission_special_instructions 'No special instructions were received'
_site XU

loop_
_space_group_symop_operation_xyz
'x, y, z'
'x, -y, z+1/2'
'x+1/2, y+1/2, z'
'x+1/2, -y+1/2, z+1/2'

loop_
_atom_site_label
_atom_site_type_symbol
_atom_site_fract_x
_atom_site_fract_y
_atom_site_fract_z
_atom_site_U_iso_or_equiv
_atom_site_adp_type
_atom_site_occupancy
_atom_site_site_symmetry_order
_atom_site_calc_flag
_atom_site_refinement_flags_posn
_atom_site_refinement_flags_adp
_atom_site_refinement_flags_occupancy
_atom_site_disorder_assembly
_atom_site_disorder_group
F2 F 0.5238(6) 0.51589(6) 0.33015(14) 0.0345(5) Uani 1 1 d . . . . .
F1 F -0.0590(7) 0.21501(6) 0.48522(17) 0.0386(6) Uani 1 1 d . . . . .
O5 O 0.9321(9) 0.58311(8) 0.28280(18) 0.0391(7) Uani 1 1 d . . . . .
O6 O 0.6378(9) 0.63200(8) 0.3509(2) 0.0404(7) Uani 1 1 d . . . . .
O7 O 0.7430(8) 0.60411(8) 0.69720(19) 0.0373(7) Uani 1 1 d . . . . .
O8 O 1.0560(9) 0.54838(8) 0.73078(19) 0.0418(7) Uani 1 1 d . . . . .
O4 O 0.4078(9) 0.39512(8) 0.60309(19) 0.0387(7) Uani 1 1 d . . . . .
O3 O 0.0863(8) 0.40834(7) 0.4807(2) 0.0381(7) Uani 1 1 d . . . . .
O2 O 0.0140(9) 0.27571(10) 0.26969(18) 0.0440(7) Uani 1 1 d . . . . .
N5 N 0.8789(9) 0.57040(9) 0.6764(2) 0.0270(6) Uani 1 1 d . . . . .
O1 O 0.3357(10) 0.22673(9) 0.3367(2) 0.0470(8) Uani 1 1 d . . . . .
N4 N 0.7717(9) 0.59695(9) 0.3481(2) 0.0271(6) Uani 1 1 d . . . . .
N2 N 0.2242(9) 0.38380(8) 0.5360(2) 0.0255(6) Uani 1 1 d . . . . .
N1 N 0.1588(9) 0.25952(9) 0.3376(2) 0.0301(7) Uani 1 1 d . . . . .
N6 N 0.7281(10) 0.48399(9) 0.6377(2) 0.0346(7) Uani 1 1 d . . . . .
H6A H 0.671047 0.496339 0.688612 0.042 Uiso 1 1 d R U . . .
H6B H 0.566503 0.464179 0.624242 0.042 Uiso 1 1 d R U . . .
N3 N 0.0542(10) 0.32983(10) 0.6826(2) 0.0354(8) Uani 1 1 d . . . . .
H3A H -0.010603 0.313298 0.726907 0.043 Uiso 1 1 calc R U . . .
H3B H 0.104465 0.356455 0.693415 0.043 Uiso 1 1 calc R U . . .
C11 C 0.7244(9) 0.51267(10) 0.5712(2) 0.0228(7) Uani 1 1 d . . . . .
C10 C 0.8182(9) 0.55557(9) 0.5843(2) 0.0208(7) Uani 1 1 d . . . . .
C4 C 0.0762(9) 0.31453(10) 0.5989(2) 0.0217(7) Uani 1 1 d . . . . .
C13 C 0.6308(10) 0.52823(10) 0.4135(2) 0.0236(7) Uani 1 1 d . . . . .
C12 C 0.6169(10) 0.50029(10) 0.4822(3) 0.0248(7) Uani 1 1 d . . . . .
H12 H 0.534845 0.472390 0.470659 0.030 Uiso 1 1 calc R U . . .
C9 C 0.8392(9) 0.58462(10) 0.5134(2) 0.0205(6) Uani 1 1 d . . . . .
C2 C 0.1963(8) 0.32274(10) 0.4346(2) 0.0191(6) Uani 1 1 d . . . . .
C3 C 0.1655(9) 0.33896(9) 0.5223(2) 0.0199(7) Uani 1 1 d . . . . .
C5 C -0.0051(10) 0.27184(10) 0.5825(2) 0.0239(7) Uani 1 1 d . . . . .
H5 H -0.078259 0.254364 0.630660 0.029 Uiso 1 1 calc R U . . .
C7 C 0.1231(9) 0.28005(10) 0.4249(2) 0.0226(7) Uani 1 1 d . . . . .
C6 C 0.0209(10) 0.25567(9) 0.4983(2) 0.0239(7) Uani 1 1 d . . . . .
C8 C 0.9874(10) 0.62861(9) 0.5288(3) 0.0261(7) Uani 1 1 d . . . . .
H8A H 0.784855 0.647771 0.540616 0.039 Uiso 1 1 calc R U . . .
H8B H 1.111142 0.637994 0.474705 0.039 Uiso 1 1 calc R U . . .
H8C H 1.162311 0.628550 0.580892 0.039 Uiso 1 1 calc R U . . .
C14 C 0.7473(9) 0.56996(9) 0.4269(2) 0.0218(7) Uani 1 1 d . . . . .
C1 C 0.3335(10) 0.34884(11) 0.3580(2) 0.0251(7) Uani 1 1 d . . . . .
H1A H 0.124999 0.361523 0.324234 0.038 Uiso 1 1 calc R U . . .
H1B H 0.470347 0.330902 0.317364 0.038 Uiso 1 1 calc R U . . .
H1C H 0.494619 0.371080 0.382543 0.038 Uiso 1 1 calc R U . . .

loop_
_atom_site_aniso_label
_atom_site_aniso_U_11
_atom_site_aniso_U_22
_atom_site_aniso_U_33
_atom_site_aniso_U_23
_atom_site_aniso_U_13
_atom_site_aniso_U_12
F2 0.0493(15) 0.0320(10) 0.0217(10) -0.0066(9) -0.0048(9) -0.0060(10)
F1 0.0552(16) 0.0169(9) 0.0436(13) -0.0021(9) 0.0015(11) -0.0067(10)
O5 0.0554(19) 0.0383(14) 0.0243(13) 0.0038(12) 0.0110(13) 0.0025(13)
O6 0.057(2) 0.0263(12) 0.0378(15) 0.0100(12) 0.0045(14) 0.0094(12)
O7 0.0434(17) 0.0372(13) 0.0313(14) -0.0142(12) 0.0019(12) 0.0030(12)
O8 0.060(2) 0.0380(14) 0.0266(14) 0.0042(12) -0.0137(13) -0.0026(14)
O4 0.0555(19) 0.0280(13) 0.0322(14) -0.0058(11) -0.0051(13) -0.0130(12)
O3 0.0497(19) 0.0208(11) 0.0433(17) 0.0067(11) -0.0026(14) 0.0039(11)
O2 0.054(2) 0.0553(17) 0.0225(14) -0.0063(13) -0.0046(13) 0.0039(14)
N5 0.0294(17) 0.0283(14) 0.0232(15) -0.0006(12) -0.0006(12) -0.0056(12)
O1 0.063(2) 0.0342(14) 0.0443(18) -0.0151(13) 0.0074(16) 0.0112(14)
N4 0.0313(18) 0.0275(14) 0.0225(14) 0.0032(12) 0.0003(13) -0.0018(12)
N2 0.0320(17) 0.0192(13) 0.0256(15) -0.0010(12) 0.0070(13) -0.0023(11)
N1 0.0339(18) 0.0312(15) 0.0254(16) -0.0093(13) 0.0023(14) -0.0027(13)
N6 0.053(2) 0.0232(14) 0.0279(16) 0.0038(13) 0.0031(15) -0.0072(14)
N3 0.059(2) 0.0294(15) 0.0191(15) -0.0002(13) 0.0110(15) -0.0072(15)
C11 0.0245(18) 0.0220(15) 0.0220(17) 0.0017(13) 0.0033(14) 0.0005(12)
C10 0.0225(17) 0.0199(14) 0.0199(16) -0.0024(12) 0.0014(13) 0.0000(12)
C4 0.0213(17) 0.0213(14) 0.0225(16) 0.0006(13) 0.0026(13) 0.0004(12)
C13 0.0271(19) 0.0249(16) 0.0186(15) -0.0051(13) 0.0009(13) -0.0017(13)
C12 0.0296(19) 0.0175(13) 0.0271(17) -0.0031(13) 0.0002(14) -0.0046(13)
C9 0.0182(16) 0.0199(14) 0.0236(16) -0.0009(12) 0.0026(13) -0.0012(12)
C2 0.0145(16) 0.0220(14) 0.0206(16) 0.0022(12) -0.0005(12) 0.0028(11)
C3 0.0201(17) 0.0165(13) 0.0230(16) 0.0011(12) 0.0006(13) -0.0017(12)
C5 0.0247(18) 0.0219(15) 0.0251(18) 0.0054(13) 0.0024(14) -0.0023(12)
C7 0.0215(18) 0.0260(15) 0.0204(17) -0.0028(13) 0.0021(13) 0.0017(13)
C6 0.0248(18) 0.0166(13) 0.0303(18) 0.0008(13) -0.0012(14) -0.0004(12)
C8 0.0267(19) 0.0188(14) 0.0330(19) -0.0011(14) 0.0021(15) -0.0033(13)
C14 0.0241(18) 0.0209(14) 0.0205(16) 0.0037(13) 0.0021(13) -0.0002(13)
C1 0.0261(19) 0.0291(16) 0.0203(16) 0.0052(13) 0.0040(14) 0.0009(13)

loop_
_atom_type_symbol
_atom_type_description
_atom_type_scat_dispersion_real
_atom_type_scat_dispersion_imag
_atom_type_scat_source
C C 0.0033 0.0016 'International Tables Vol C Tables 4.2.6.8 and 6.1.1.4'
H H 0.0000 0.0000 'International Tables Vol C Tables 4.2.6.8 and 6.1.1.4'
F F 0.0171 0.0103 'International Tables Vol C Tables 4.2.6.8 and 6.1.1.4'
N N 0.0061 0.0033 'International Tables Vol C Tables 4.2.6.8 and 6.1.1.4'
O O 0.0106 0.0060 'International Tables Vol C Tables 4.2.6.8 and 6.1.1.4'

loop_
_geom_angle_atom_site_label_1
_geom_angle_atom_site_label_2
_geom_angle_atom_site_label_3
_geom_angle
_geom_angle_site_symmetry_1
_geom_angle_site_symmetry_3
_geom_angle_publ_flag
O7 N5 O8 122.8(3) . . ?
O7 N5 C10 118.2(3) . . ?
O8 N5 C10 119.0(3) . . ?
O5 N4 C14 117.6(3) . . ?
O6 N4 O5 123.9(3) . . ?
O6 N4 C14 118.4(3) . . ?
O4 N2 C3 118.2(3) . . ?
O3 N2 O4 123.2(3) . . ?
O3 N2 C3 118.6(3) . . ?
O2 N1 O1 123.9(3) . . ?
O2 N1 C7 119.0(3) . . ?
O1 N1 C7 117.2(3) . . ?
H6A N6 H6B 109.4 . . ?
C11 N6 H6A 109.1 . . ?
C11 N6 H6B 109.5 . . ?
H3A N3 H3B 120.0 . . ?
C4 N3 H3A 120.0 . . ?
C4 N3 H3B 120.0 . . ?
N6 C11 C10 124.0(3) . . ?
N6 C11 C12 119.1(3) . . ?
C12 C11 C10 116.9(3) . . ?
C11 C10 N5 117.9(3) . . ?
C9 C10 N5 118.5(3) . . ?
C9 C10 C11 123.5(3) . . ?
N3 C4 C3 124.2(3) . . ?
N3 C4 C5 119.4(3) . . ?
C5 C4 C3 116.3(3) . . ?
F2 C13 C12 118.7(3) . . ?
F2 C13 C14 118.9(3) . . ?
C12 C13 C14 122.4(3) . . ?
C11 C12 H12 120.1 . . ?
C13 C12 C11 119.9(3) . . ?
C13 C12 H12 120.1 . . ?
C10 C9 C8 121.8(3) . . ?
C14 C9 C10 116.6(3) . . ?
C14 C9 C8 121.3(3) . . ?
C3 C2 C1 122.2(3) . . ?
C7 C2 C3 115.6(3) . . ?
C7 C2 C1 122.0(3) . . ?
C4 C3 N2 117.6(3) . . ?
C2 C3 N2 118.1(3) . . ?
C2 C3 C4 124.3(3) . . ?
C4 C5 H5 119.9 . . ?
C6 C5 C4 120.2(3) . . ?
C6 C5 H5 119.9 . . ?
C2 C7 N1 120.3(3) . . ?
C2 C7 C6 121.3(3) . . ?
C6 C7 N1 118.4(3) . . ?
F1 C6 C5 118.5(3) . . ?
F1 C6 C7 119.3(3) . . ?
C5 C6 C7 122.2(3) . . ?
C9 C8 H8A 109.5 . . ?
C9 C8 H8B 109.5 . . ?
C9 C8 H8C 109.5 . . ?
H8A C8 H8B 109.5 . . ?
H8A C8 H8C 109.5 . . ?
H8B C8 H8C 109.5 . . ?
C13 C14 N4 118.3(3) . . ?
C9 C14 N4 121.2(3) . . ?
C9 C14 C13 120.5(3) . . ?
C2 C1 H1A 109.5 . . ?
C2 C1 H1B 109.5 . . ?
C2 C1 H1C 109.5 . . ?
H1A C1 H1B 109.5 . . ?
H1A C1 H1C 109.5 . . ?
H1B C1 H1C 109.5 . . ?

loop_
_geom_bond_atom_site_label_1
_geom_bond_atom_site_label_2
_geom_bond_distance
_geom_bond_site_symmetry_2
_geom_bond_publ_flag
F2 C13 1.335(4) . ?
F1 C6 1.338(3) . ?
O5 N4 1.231(4) . ?
O6 N4 1.219(4) . ?
O7 N5 1.226(4) . ?
O8 N5 1.229(4) . ?
O4 N2 1.228(4) . ?
O3 N2 1.223(4) . ?
O2 N1 1.227(4) . ?
N5 C10 1.448(4) . ?
O1 N1 1.227(4) . ?
N4 C14 1.452(4) . ?
N2 C3 1.455(4) . ?
N1 C7 1.457(4) . ?
N6 H6A 0.8805 . ?
N6 H6B 0.8806 . ?
N6 C11 1.341(4) . ?
N3 H3A 0.8800 . ?
N3 H3B 0.8800 . ?
N3 C4 1.333(4) . ?
C11 C10 1.419(4) . ?
C11 C12 1.412(5) . ?
C10 C9 1.401(4) . ?
C4 C3 1.422(4) . ?
C4 C5 1.409(4) . ?
C13 C12 1.351(5) . ?
C13 C14 1.405(4) . ?
C12 H12 0.9500 . ?
C9 C8 1.514(4) . ?
C9 C14 1.388(5) . ?
C2 C3 1.403(4) . ?
C2 C7 1.390(5) . ?
C2 C1 1.506(4) . ?
C5 H5 0.9500 . ?
C5 C6 1.353(5) . ?
C7 C6 1.396(5) . ?
C8 H8A 0.9800 . ?
C8 H8B 0.9800 . ?
C8 H8C 0.9800 . ?
C1 H1A 0.9800 . ?
C1 H1B 0.9800 . ?
C1 H1C 0.9800 . ?

loop_
_geom_torsion_atom_site_label_1
_geom_torsion_atom_site_label_2
_geom_torsion_atom_site_label_3
_geom_torsion_atom_site_label_4
_geom_torsion
_geom_torsion_site_symmetry_1
_geom_torsion_site_symmetry_2
_geom_torsion_site_symmetry_3
_geom_torsion_site_symmetry_4
_geom_torsion_publ_flag
F2 C13 C12 C11 -179.3(3) . . . . ?
F2 C13 C14 N4 -4.5(5) . . . . ?
F2 C13 C14 C9 176.1(3) . . . . ?
O5 N4 C14 C13 -48.5(5) . . . . ?
O5 N4 C14 C9 130.9(4) . . . . ?
O6 N4 C14 C13 132.5(4) . . . . ?
O6 N4 C14 C9 -48.0(5) . . . . ?
O7 N5 C10 C11 -135.6(3) . . . . ?
O7 N5 C10 C9 41.6(5) . . . . ?
O8 N5 C10 C11 42.7(5) . . . . ?
O8 N5 C10 C9 -140.1(3) . . . . ?
O4 N2 C3 C4 43.7(4) . . . . ?
O4 N2 C3 C2 -137.0(3) . . . . ?
O3 N2 C3 C4 -135.7(3) . . . . ?
O3 N2 C3 C2 43.6(4) . . . . ?
O2 N1 C7 C2 -48.9(5) . . . . ?
O2 N1 C7 C6 132.2(4) . . . . ?
N5 C10 C9 C8 11.0(5) . . . . ?
N5 C10 C9 C14 -174.4(3) . . . . ?
O1 N1 C7 C2 130.8(4) . . . . ?
O1 N1 C7 C6 -48.1(5) . . . . ?
N1 C7 C6 F1 -3.4(5) . . . . ?
N1 C7 C6 C5 177.4(3) . . . . ?
N6 C11 C10 N5 -7.7(5) . . . . ?
N6 C11 C10 C9 175.2(3) . . . . ?
N6 C11 C12 C13 -176.4(3) . . . . ?
N3 C4 C3 N2 -2.2(5) . . . . ?
N3 C4 C3 C2 178.6(3) . . . . ?
N3 C4 C5 C6 -179.1(4) . . . . ?
C11 C10 C9 C8 -171.9(3) . . . . ?
C11 C10 C9 C14 2.6(5) . . . . ?
C10 C11 C12 C13 4.4(5) . . . . ?
C10 C9 C14 N4 -177.8(3) . . . . ?
C10 C9 C14 C13 1.6(5) . . . . ?
C4 C5 C6 F1 -179.9(3) . . . . ?
C4 C5 C6 C7 -0.7(5) . . . . ?
C12 C11 C10 N5 171.4(3) . . . . ?
C12 C11 C10 C9 -5.7(5) . . . . ?
C12 C13 C14 N4 176.7(3) . . . . ?
C12 C13 C14 C9 -2.7(5) . . . . ?
C2 C7 C6 F1 177.8(3) . . . . ?
C2 C7 C6 C5 -1.4(5) . . . . ?
C3 C4 C5 C6 3.1(5) . . . . ?
C3 C2 C7 N1 -177.9(3) . . . . ?
C3 C2 C7 C6 0.9(5) . . . . ?
C5 C4 C3 N2 175.6(3) . . . . ?
C5 C4 C3 C2 -3.7(5) . . . . ?
C7 C2 C3 N2 -177.6(3) . . . . ?
C7 C2 C3 C4 1.7(5) . . . . ?
C8 C9 C14 N4 -3.2(5) . . . . ?
C8 C9 C14 C13 176.2(3) . . . . ?
C14 C13 C12 C11 -0.5(5) . . . . ?
C1 C2 C3 N2 7.9(5) . . . . ?
C1 C2 C3 C4 -172.8(3) . . . . ?
C1 C2 C7 N1 -3.4(5) . . . . ?
C1 C2 C7 C6 175.4(3) . . . . ?
